data_7125284
loop_
_publ_author_name
'Zhou, Yuefeng'
'Ma, Jun'
'Chen, Kai'
'Jiang, Huanfeng'
'Zhu, Shifa'

_publ_section_title
;
 Selectivity-switchable oxidation of tetraarylethylenes to fused
 polycyclic compounds.
;
_journal_issue 91
_journal_name_full 'Chemical communications (Cambridge, England)'
_journal_page_first 13345
_journal_page_last 13348
_journal_paper_doi 10.1039/c6cc08155j
_journal_volume 52
_journal_year 2016
_chemical_formula_sum 'C26 H20 O3'
_chemical_formula_weight 380.42
_space_group_crystal_system monoclinic
_space_group_IT_number 14
_space_group_name_Hall '-P 2ybc'
_space_group_name_H-M_alt 'P 1 21/c 1'
_atom_sites_solution_hydrogens geom
_audit_creation_method SHELXL-2013
_audit_update_record
;
2016-10-10 deposited with the CCDC.
2016-10-20 downloaded from the CCDC.
;
_cell_angle_alpha 90
_cell_angle_beta 109.487(3)
_cell_angle_gamma 90
_cell_formula_units_Z 4
_cell_length_a 10.2062(14)
_cell_length_b 19.416(3)
_cell_length_c 10.5696(14)
_cell_measurement_reflns_used 2528
_cell_measurement_temperature 293(2)
_cell_measurement_theta_max 48.321
_cell_measurement_theta_min 4.725
_cell_volume 1974.5(5)
_computing_cell_refinement 'Bruker SMART'
_computing_data_collection 'Bruker SMART'
_computing_data_reduction 'Bruker SHELXTL'
_computing_molecular_graphics 'Bruker SHELXTL'
_computing_publication_material 'Bruker SHELXTL'
_computing_structure_refinement 'SHELXL-2013 (Sheldrick, 2013)'
_computing_structure_solution 'Bruker SHELXTL'
_diffrn_ambient_temperature 293(2)
_diffrn_measured_fraction_theta_full 1.000
_diffrn_measured_fraction_theta_max 1.000
_diffrn_measurement_device_type 'CCD area detector'
_diffrn_measurement_method 'phi and omega scans'
_diffrn_radiation_type MoK\a
_diffrn_radiation_wavelength 0.71073
_diffrn_reflns_av_R_equivalents 0.0351
_diffrn_reflns_av_unetI/netI 0.0365
_diffrn_reflns_Laue_measured_fraction_full 1.000
_diffrn_reflns_Laue_measured_fraction_max 1.000
_diffrn_reflns_limit_h_max 12
_diffrn_reflns_limit_h_min -11
_diffrn_reflns_limit_k_max 23
_diffrn_reflns_limit_k_min -23
_diffrn_reflns_limit_l_max 12
_diffrn_reflns_limit_l_min -12
_diffrn_reflns_number 11277
_diffrn_reflns_point_group_measured_fraction_full 1.000
_diffrn_reflns_point_group_measured_fraction_max 1.000
_diffrn_reflns_theta_full 25.242
_diffrn_reflns_theta_max 25.500
_diffrn_reflns_theta_min 2.098
_exptl_absorpt_coefficient_mu 0.083
_exptl_absorpt_correction_T_max 0.7456
_exptl_absorpt_correction_T_min 0.6635
_exptl_absorpt_correction_type multi-scan
_exptl_absorpt_process_details sadabs
_exptl_crystal_colour colorless
_exptl_crystal_density_diffrn 1.280
_exptl_crystal_description prismatic
_exptl_crystal_F_000 800
_exptl_crystal_size_max 0.210
_exptl_crystal_size_mid 0.170
_exptl_crystal_size_min 0.130
_refine_diff_density_max 0.235
_refine_diff_density_min -0.233
_refine_diff_density_rms 0.047
_refine_ls_extinction_method none
_refine_ls_goodness_of_fit_ref 1.056
_refine_ls_hydrogen_treatment constr
_refine_ls_matrix_type full
_refine_ls_number_parameters 265
_refine_ls_number_reflns 3682
_refine_ls_number_restraints 0
_refine_ls_restrained_S_all 1.056
_refine_ls_R_factor_all 0.0708
_refine_ls_R_factor_gt 0.0551
_refine_ls_shift/su_max 0.001
_refine_ls_shift/su_mean 0.000
_refine_ls_structure_factor_coef Fsqd
_refine_ls_weighting_details 'w=1/[\s^2^(Fo^2^)+(0.0637P)^2^+0.5580P] where P=(Fo^2^+2Fc^2^)/3'
_refine_ls_weighting_scheme calc
_refine_ls_wR_factor_gt 0.1314
_refine_ls_wR_factor_ref 0.1410
_reflns_Friedel_coverage 0.000
_reflns_number_gt 2872
_reflns_number_total 3682
_reflns_threshold_expression 'I > 2\s(I)'
_cod_data_source_file c6cc08155j2.cif
_cod_data_source_block cd15275
_cod_original_sg_symbol_H-M 'P 21/c'
_cod_database_code 7125284
_shelx_space_group_comment
; 
The symmetry employed for this shelxl refinement is uniquely defined 
by the following loop, which should always be used as a source of 
symmetry information in preference to the above space-group names. 
They are only intended as comments. 
;
_shelx_estimated_absorpt_t_min 0.983
_shelx_estimated_absorpt_t_max 0.989
_shelxl_version_number 2013-4

loop_
_space_group_symop_operation_xyz
'x, y, z'
'-x, y+1/2, -z+1/2'
'-x, -y, -z'
'x, -y-1/2, z-1/2'

loop_
_atom_site_label
_atom_site_type_symbol
_atom_site_fract_x
_atom_site_fract_y
_atom_site_fract_z
_atom_site_U_iso_or_equiv
_atom_site_adp_type
_atom_site_occupancy
_atom_site_site_symmetry_order
_atom_site_calc_flag
_atom_site_refinement_flags_posn
_atom_site_refinement_flags_adp
O1 O 0.71715(16) 0.05451(7) 0.42816(15) 0.0571(4) Uani 1 1 d . .
O2 O 0.89218(19) 0.08116(9) 0.76796(18) 0.0695(5) Uani 1 1 d . .
O3 O 0.9441(3) 0.37554(10) 0.7883(2) 0.1031(8) Uani 1 1 d . .
C1 C 0.78362(19) 0.17214(9) 0.49209(19) 0.0372(4) Uani 1 1 d . .
C2 C 0.88793(19) 0.16875(9) 0.61414(19) 0.0372(4) Uani 1 1 d . .
C3 C 0.9453(2) 0.23033(10) 0.67999(19) 0.0404(5) Uani 1 1 d . .
C4 C 0.8934(2) 0.29270(10) 0.6170(2) 0.0398(5) Uani 1 1 d . .
C5 C 0.7854(2) 0.29493(10) 0.4934(2) 0.0389(5) Uani 1 1 d . .
H5 H 0.7523 0.3370 0.4534 0.047 Uiso 1 1 calc R U
C6 C 0.72903(19) 0.23441(9) 0.43182(19) 0.0362(4) Uani 1 1 d . .
C7 C 0.60947(19) 0.21914(9) 0.30709(19) 0.0369(4) Uani 1 1 d . .
C8 C 0.5942(2) 0.15022(10) 0.29099(19) 0.0388(5) Uani 1 1 d . .
C9 C 0.7012(2) 0.11569(10) 0.4064(2) 0.0403(5) Uani 1 1 d . .
C10 C 0.4967(2) 0.11050(10) 0.1808(2) 0.0401(5) Uani 1 1 d . .
C11 C 0.4292(2) 0.05301(11) 0.2070(2) 0.0502(5) Uani 1 1 d . .
H11 H 0.4436 0.0403 0.2954 0.060 Uiso 1 1 calc R U
C12 C 0.3413(2) 0.01452(12) 0.1042(3) 0.0589(6) Uani 1 1 d . .
H12 H 0.2956 -0.0234 0.1234 0.071 Uiso 1 1 calc R U
C13 C 0.3212(3) 0.03202(12) -0.0265(3) 0.0613(7) Uani 1 1 d . .
H13 H 0.2633 0.0055 -0.0961 0.074 Uiso 1 1 calc R U
C14 C 0.3867(2) 0.08880(12) -0.0541(2) 0.0562(6) Uani 1 1 d . .
H14 H 0.3723 0.1010 -0.1429 0.067 Uiso 1 1 calc R U
C15 C 0.4734(2) 0.12789(11) 0.0479(2) 0.0466(5) Uani 1 1 d . .
H15 H 0.5168 0.1664 0.0276 0.056 Uiso 1 1 calc R U
C16 C 0.5194(2) 0.27291(10) 0.22395(19) 0.0390(5) Uani 1 1 d . .
C17 C 0.3755(2) 0.26537(11) 0.1782(2) 0.0480(5) Uani 1 1 d . .
H17 H 0.3361 0.2264 0.2019 0.058 Uiso 1 1 calc R U
C18 C 0.2912(2) 0.31478(13) 0.0986(2) 0.0585(6) Uani 1 1 d . .
H18 H 0.1952 0.3091 0.0691 0.070 Uiso 1 1 calc R U
C19 C 0.3476(3) 0.37256(14) 0.0623(2) 0.0640(7) Uani 1 1 d . .
H19 H 0.2902 0.4056 0.0073 0.077 Uiso 1 1 calc R U
C20 C 0.4892(3) 0.38135(12) 0.1075(2) 0.0585(6) Uani 1 1 d . .
H20 H 0.5276 0.4205 0.0832 0.070 Uiso 1 1 calc R U
C21 C 0.5749(2) 0.33233(10) 0.1888(2) 0.0464(5) Uani 1 1 d . .
H21 H 0.6705 0.3392 0.2202 0.056 Uiso 1 1 calc R U
C22 C 0.9342(2) 0.09982(10) 0.6799(2) 0.0429(5) Uani 1 1 d . .
C23 C 1.0336(3) 0.05941(11) 0.6355(2) 0.0560(6) Uani 1 1 d . .
H23A H 1.1259 0.0767 0.6784 0.084 Uiso 1 1 calc R U
H23B H 1.0098 0.0633 0.5399 0.084 Uiso 1 1 calc R U
H23C H 1.0296 0.0119 0.6593 0.084 Uiso 1 1 calc R U
C24 C 1.0593(2) 0.22815(12) 0.8141(2) 0.0558(6) Uani 1 1 d . .
H24A H 1.1244 0.2646 0.8190 0.084 Uiso 1 1 calc R U
H24B H 1.1062 0.1846 0.8247 0.084 Uiso 1 1 calc R U
H24C H 1.0199 0.2339 0.8842 0.084 Uiso 1 1 calc R U
C25 C 0.9518(2) 0.36012(11) 0.6823(2) 0.0473(5) Uani 1 1 d . .
C26 C 1.0204(3) 0.40516(13) 0.6118(3) 0.0799(9) Uani 1 1 d . .
H26A H 1.0404 0.4488 0.6567 0.120 Uiso 1 1 calc R U
H26B H 0.9602 0.4119 0.5210 0.120 Uiso 1 1 calc R U
H26C H 1.1055 0.3842 0.6116 0.120 Uiso 1 1 calc R U

loop_
_atom_site_aniso_label
_atom_site_aniso_U_11
_atom_site_aniso_U_22
_atom_site_aniso_U_33
_atom_site_aniso_U_23
_atom_site_aniso_U_13
_atom_site_aniso_U_12
O1 0.0650(10) 0.0329(8) 0.0601(10) 0.0020(7) 0.0031(8) -0.0033(7)
O2 0.0854(13) 0.0681(11) 0.0655(11) 0.0253(9) 0.0391(10) 0.0138(9)
O3 0.178(2) 0.0778(13) 0.0829(14) -0.0454(11) 0.0824(16) -0.0567(14)
C1 0.0406(10) 0.0343(10) 0.0373(11) -0.0031(8) 0.0136(9) -0.0033(8)
C2 0.0400(10) 0.0373(10) 0.0353(10) -0.0009(8) 0.0139(8) -0.0005(8)
C3 0.0425(11) 0.0434(11) 0.0361(11) -0.0055(9) 0.0141(9) -0.0036(9)
C4 0.0419(11) 0.0381(10) 0.0427(11) -0.0076(9) 0.0187(9) -0.0058(9)
C5 0.0431(11) 0.0320(10) 0.0425(11) -0.0009(8) 0.0154(9) 0.0000(8)
C6 0.0378(10) 0.0332(10) 0.0383(11) -0.0022(8) 0.0139(8) -0.0012(8)
C7 0.0368(10) 0.0356(10) 0.0387(11) -0.0009(8) 0.0130(8) -0.0020(8)
C8 0.0417(11) 0.0365(10) 0.0375(11) -0.0020(8) 0.0124(9) -0.0025(8)
C9 0.0443(11) 0.0336(10) 0.0428(11) -0.0018(9) 0.0144(9) -0.0024(8)
C10 0.0413(11) 0.0347(10) 0.0415(11) -0.0037(9) 0.0102(9) -0.0001(8)
C11 0.0561(13) 0.0436(12) 0.0451(12) 0.0015(10) 0.0090(10) -0.0089(10)
C12 0.0549(13) 0.0434(12) 0.0667(16) -0.0022(11) 0.0048(12) -0.0120(10)
C13 0.0581(14) 0.0557(14) 0.0533(15) -0.0147(12) -0.0036(11) -0.0042(11)
C14 0.0582(14) 0.0629(15) 0.0395(13) -0.0035(11) 0.0055(11) 0.0022(12)
C15 0.0490(12) 0.0456(12) 0.0435(12) -0.0002(10) 0.0130(10) -0.0030(10)
C16 0.0436(11) 0.0362(10) 0.0363(11) -0.0044(8) 0.0121(9) 0.0008(8)
C17 0.0448(12) 0.0437(12) 0.0511(13) -0.0106(10) 0.0103(10) -0.0012(9)
C18 0.0478(13) 0.0615(15) 0.0539(14) -0.0146(12) 0.0004(11) 0.0118(11)
C19 0.0759(18) 0.0626(16) 0.0463(14) 0.0046(12) 0.0107(12) 0.0275(14)
C20 0.0838(18) 0.0439(12) 0.0534(14) 0.0079(11) 0.0305(13) 0.0077(12)
C21 0.0509(12) 0.0434(11) 0.0464(12) 0.0003(10) 0.0182(10) 0.0006(10)
C22 0.0452(11) 0.0418(11) 0.0366(11) -0.0001(9) 0.0070(9) -0.0060(9)
C23 0.0673(15) 0.0431(12) 0.0566(14) 0.0054(11) 0.0191(12) 0.0098(11)
C24 0.0560(14) 0.0589(14) 0.0437(13) -0.0079(11) 0.0048(10) -0.0073(11)
C25 0.0532(13) 0.0441(12) 0.0452(13) -0.0110(10) 0.0175(10) -0.0056(10)
C26 0.112(2) 0.0596(15) 0.081(2) -0.0225(15) 0.0484(18) -0.0406(16)

loop_
_atom_type_symbol
_atom_type_description
_atom_type_scat_dispersion_real
_atom_type_scat_dispersion_imag
_atom_type_scat_source
C C 0.0033 0.0016 'International Tables Vol C Tables 4.2.6.8 and 6.1.1.4'
H H 0.0000 0.0000 'International Tables Vol C Tables 4.2.6.8 and 6.1.1.4'
O O 0.0106 0.0060 'International Tables Vol C Tables 4.2.6.8 and 6.1.1.4'

loop_
_geom_angle_atom_site_label_1
_geom_angle_atom_site_label_2
_geom_angle_atom_site_label_3
_geom_angle
C2 C1 C6 122.52(17)
C2 C1 C9 129.72(17)
C6 C1 C9 107.57(16)
C1 C2 C3 119.19(17)
C1 C2 C22 120.05(17)
C3 C2 C22 120.67(17)
C4 C3 C2 118.06(17)
C4 C3 C24 121.61(18)
C2 C3 C24 120.33(18)
C3 C4 C5 121.76(17)
C3 C4 C25 120.34(18)
C5 C4 C25 117.90(18)
C6 C5 C4 119.36(18)
C6 C5 H5 120.3
C4 C5 H5 120.3
C5 C6 C1 119.05(17)
C5 C6 C7 132.55(17)
C1 C6 C7 108.36(16)
C8 C7 C16 127.16(18)
C8 C7 C6 109.45(17)
C16 C7 C6 123.25(16)
C7 C8 C10 129.60(18)
C7 C8 C9 108.57(17)
C10 C8 C9 121.78(16)
O1 C9 C1 126.40(19)
O1 C9 C8 127.55(18)
C1 C9 C8 106.03(16)
C15 C10 C11 117.99(19)
C15 C10 C8 121.10(18)
C11 C10 C8 120.87(18)
C12 C11 C10 121.0(2)
C12 C11 H11 119.5
C10 C11 H11 119.5
C13 C12 C11 120.1(2)
C13 C12 H12 120.0
C11 C12 H12 120.0
C12 C13 C14 119.7(2)
C12 C13 H13 120.2
C14 C13 H13 120.2
C13 C14 C15 120.6(2)
C13 C14 H14 119.7
C15 C14 H14 119.7
C14 C15 C10 120.6(2)
C14 C15 H15 119.7
C10 C15 H15 119.7
C21 C16 C17 118.11(19)
C21 C16 C7 121.31(18)
C17 C16 C7 120.59(18)
C18 C17 C16 120.8(2)
C18 C17 H17 119.6
C16 C17 H17 119.6
C17 C18 C19 120.4(2)
C17 C18 H18 119.8
C19 C18 H18 119.8
C20 C19 C18 119.7(2)
C20 C19 H19 120.2
C18 C19 H19 120.2
C19 C20 C21 120.3(2)
C19 C20 H20 119.8
C21 C20 H20 119.8
C20 C21 C16 120.6(2)
C20 C21 H21 119.7
C16 C21 H21 119.7
O2 C22 C23 123.1(2)
O2 C22 C2 119.03(19)
C23 C22 C2 117.84(18)
C22 C23 H23A 109.5
C22 C23 H23B 109.5
H23A C23 H23B 109.5
C22 C23 H23C 109.5
H23A C23 H23C 109.5
H23B C23 H23C 109.5
C3 C24 H24A 109.5
C3 C24 H24B 109.5
H24A C24 H24B 109.5
C3 C24 H24C 109.5
H24A C24 H24C 109.5
H24B C24 H24C 109.5
O3 C25 C26 121.4(2)
O3 C25 C4 120.7(2)
C26 C25 C4 117.88(19)
C25 C26 H26A 109.5
C25 C26 H26B 109.5
H26A C26 H26B 109.5
C25 C26 H26C 109.5
H26A C26 H26C 109.5
H26B C26 H26C 109.5

loop_
_geom_bond_atom_site_label_1
_geom_bond_atom_site_label_2
_geom_bond_distance
O1 C9 1.210(2)
O2 C22 1.203(2)
O3 C25 1.187(3)
C1 C2 1.373(3)
C1 C6 1.393(3)
C1 C9 1.490(3)
C2 C3 1.409(3)
C2 C22 1.510(3)
C3 C4 1.398(3)
C3 C24 1.505(3)
C4 C5 1.401(3)
C4 C25 1.507(3)
C5 C6 1.373(3)
C5 H5 0.9300
C6 C7 1.497(3)
C7 C8 1.352(3)
C7 C16 1.472(3)
C8 C10 1.472(3)
C8 C9 1.497(3)
C10 C15 1.386(3)
C10 C11 1.387(3)
C11 C12 1.376(3)
C11 H11 0.9300
C12 C13 1.369(4)
C12 H12 0.9300
C13 C14 1.371(3)
C13 H13 0.9300
C14 C15 1.373(3)
C14 H14 0.9300
C15 H15 0.9300
C16 C21 1.389(3)
C16 C17 1.392(3)
C17 C18 1.373(3)
C17 H17 0.9300
C18 C19 1.373(4)
C18 H18 0.9300
C19 C20 1.373(4)
C19 H19 0.9300
C20 C21 1.381(3)
C20 H20 0.9300
C21 H21 0.9300
C22 C23 1.477(3)
C23 H23A 0.9600
C23 H23B 0.9600
C23 H23C 0.9600
C24 H24A 0.9600
C24 H24B 0.9600
C24 H24C 0.9600
C25 C26 1.469(3)
C26 H26A 0.9600
C26 H26B 0.9600
C26 H26C 0.9600

loop_
_geom_torsion_atom_site_label_1
_geom_torsion_atom_site_label_2
_geom_torsion_atom_site_label_3
_geom_torsion_atom_site_label_4
_geom_torsion
C6 C1 C2 C3 -1.8(3)
C9 C1 C2 C3 -176.30(18)
C6 C1 C2 C22 174.70(17)
C9 C1 C2 C22 0.2(3)
C1 C2 C3 C4 -0.3(3)
C22 C2 C3 C4 -176.85(17)
C1 C2 C3 C24 179.71(18)
C22 C2 C3 C24 3.2(3)
C2 C3 C4 C5 1.3(3)
C24 C3 C4 C5 -178.71(19)
C2 C3 C4 C25 -179.48(18)
C24 C3 C4 C25 0.5(3)
C3 C4 C5 C6 -0.2(3)
C25 C4 C5 C6 -179.40(17)
C4 C5 C6 C1 -1.9(3)
C4 C5 C6 C7 175.39(19)
C2 C1 C6 C5 3.0(3)
C9 C1 C6 C5 178.53(16)
C2 C1 C6 C7 -174.92(17)
C9 C1 C6 C7 0.6(2)
C5 C6 C7 C8 -178.77(19)
C1 C6 C7 C8 -1.2(2)
C5 C6 C7 C16 -2.9(3)
C1 C6 C7 C16 174.64(17)
C16 C7 C8 C10 7.9(3)
C6 C7 C8 C10 -176.45(18)
C16 C7 C8 C9 -174.37(18)
C6 C7 C8 C9 1.3(2)
C2 C1 C9 O1 -3.7(3)
C6 C1 C9 O1 -178.8(2)
C2 C1 C9 C8 175.23(19)
C6 C1 C9 C8 0.1(2)
C7 C8 C9 O1 178.0(2)
C10 C8 C9 O1 -4.1(3)
C7 C8 C9 C1 -0.9(2)
C10 C8 C9 C1 177.04(17)
C7 C8 C10 C15 44.6(3)
C9 C8 C10 C15 -132.8(2)
C7 C8 C10 C11 -137.7(2)
C9 C8 C10 C11 44.9(3)
C15 C10 C11 C12 -0.2(3)
C8 C10 C11 C12 -178.0(2)
C10 C11 C12 C13 1.1(4)
C11 C12 C13 C14 -1.3(4)
C12 C13 C14 C15 0.6(4)
C13 C14 C15 C10 0.3(3)
C11 C10 C15 C14 -0.5(3)
C8 C10 C15 C14 177.3(2)
C8 C7 C16 C21 -139.1(2)
C6 C7 C16 C21 45.7(3)
C8 C7 C16 C17 40.8(3)
C6 C7 C16 C17 -134.3(2)
C21 C16 C17 C18 1.2(3)
C7 C16 C17 C18 -178.80(19)
C16 C17 C18 C19 0.2(3)
C17 C18 C19 C20 -0.9(4)
C18 C19 C20 C21 0.2(4)
C19 C20 C21 C16 1.2(3)
C17 C16 C21 C20 -1.9(3)
C7 C16 C21 C20 178.10(19)
C1 C2 C22 O2 -100.1(2)
C3 C2 C22 O2 76.4(3)
C1 C2 C22 C23 81.9(2)
C3 C2 C22 C23 -101.6(2)
C3 C4 C25 O3 -61.4(3)
C5 C4 C25 O3 117.8(3)
C3 C4 C25 C26 117.4(3)
C5 C4 C25 C26 -63.3(3)
